data_2201347
loop_
_publ_author_name
'Wolfgang Kliegel'
'Ute Schumacher'
'Brian O. Patrick'
'Steven J. Rettig'
'James Trotter'

_publ_section_title
;
 A diphenylboron chelate of an
 <i>N</i>-alkyl-2,2-diarylglycolohydroxamic acid
;
_journal_issue 10
_journal_name_full 'Acta Crystallographica Section E'
_journal_page_first o1095
_journal_page_last o1097
_journal_paper_doi 10.1107/S1600536802016124
_journal_volume 58
_journal_year 2002
_chemical_formula_moiety 'C34 H36 B N O5'
_chemical_formula_sum 'C34 H36 B N O5'
_chemical_formula_weight 549.45
_space_group_IT_number 61
_symmetry_cell_setting orthorhombic
_symmetry_space_group_name_Hall '-P 2ac 2ab'
_symmetry_space_group_name_H-M 'P b c a'
_cell_angle_alpha 90.0
_cell_angle_beta 90.0
_cell_angle_gamma 90.0
_cell_formula_units_Z 8
_cell_length_a 24.106(2)
_cell_length_b 20.763(2)
_cell_length_c 11.8193(7)
_cell_measurement_reflns_used 25
_cell_measurement_temperature 294
_cell_measurement_theta_max 21.4
_cell_measurement_theta_min 18.0
_cell_volume 5915.7(8)
_computing_cell_refinement 'CAD4 Diffractometer Control Software'
_computing_data_collection 'CAD4 Diffractometer Control Software (Enraf-Nonius, 1978)'
_computing_data_reduction 'local programs (Rettig, 1978)'
_computing_publication_material 'teXsan (Molecular Structure Corporation, 1989)'
_computing_structure_refinement 'ORFLS (Busing et al., 1962)'
_computing_structure_solution 'MULTAN80 (Main et al., 1980)'
_diffrn_ambient_temperature 294
_diffrn_measured_fraction_theta_full 0.99
_diffrn_measured_fraction_theta_max 0.99
_diffrn_measurement_device_type 'Enraf-Nonius CAD-4'
_diffrn_measurement_method \w-2\q
_diffrn_radiation_monochromator graphite
_diffrn_radiation_source 'X-ray tube'
_diffrn_radiation_type 'Mo K\a'
_diffrn_radiation_wavelength 0.71073
_diffrn_reflns_av_R_equivalents 0.0
_diffrn_reflns_av_sigmaI/netI 0.034
_diffrn_reflns_limit_h_max 31
_diffrn_reflns_limit_h_min 0
_diffrn_reflns_limit_k_max 27
_diffrn_reflns_limit_k_min 0
_diffrn_reflns_limit_l_max 15
_diffrn_reflns_limit_l_min 0
_diffrn_reflns_number 6740
_diffrn_reflns_reduction_process 'Lp corrections applied'
_diffrn_reflns_theta_full 27.5
_diffrn_reflns_theta_max 27.5
_diffrn_reflns_theta_min 0.0
_diffrn_standards_decay_% 1.4
_diffrn_standards_interval_count 150
_diffrn_standards_number 3
_exptl_absorpt_coefficient_mu 0.081
_exptl_absorpt_correction_T_max 0.98
_exptl_absorpt_correction_T_min 0.97
_exptl_absorpt_correction_type '\y scan'
_exptl_absorpt_process_details '(Rettig, 1978)'
_exptl_crystal_colour colorless
_exptl_crystal_density_diffrn 1.234
_exptl_crystal_density_meas ?
_exptl_crystal_description prism
_exptl_crystal_F_000 2336
_exptl_crystal_size_max 0.30
_exptl_crystal_size_mid 0.30
_exptl_crystal_size_min 0.20
_refine_diff_density_max 0.16
_refine_diff_density_min -0.22
_refine_ls_extinction_expression
;
?
;
_refine_ls_extinction_method none
_refine_ls_goodness_of_fit_all 1.96
_refine_ls_goodness_of_fit_ref 1.96
_refine_ls_hydrogen_treatment mixed
_refine_ls_matrix_type full
_refine_ls_number_constraints 0
_refine_ls_number_parameters 375
_refine_ls_number_reflns 3752
_refine_ls_number_restraints 0
_refine_ls_R_factor_all 0.106
_refine_ls_R_factor_gt 0.040
_refine_ls_shift/su_max 0.03
_refine_ls_shift/su_mean 0.01
_refine_ls_structure_factor_coef F
_refine_ls_weighting_details 'w = 1/[\s^2^(F~o~) + 0.0004F~o~^2^]'
_refine_ls_weighting_scheme sigma
_refine_ls_wR_factor_all 0.038
_refine_ls_wR_factor_ref 0.038
_reflns_number_gt 3752
_reflns_number_total 6740
_reflns_threshold_expression I>3\s(I)
_cod_data_source_file cf6204.cif
_cod_data_source_block II
_cod_depositor_comments
;
The following automatic conversions were performed:

'_exptl_crystal_density_meas' value 'not measured' was changed to '?'
- the value is perceived as not measured.

Automatic conversion script
Id: cif_fix_values 3008 2015-01-20 13:52:24Z robertas 
;
_cod_database_code 2201347

loop_
_symmetry_equiv_pos_as_xyz
'  +x,  +y,  +z'
'1/2+x,1/2-y,  -z'
'  -x,1/2+y,1/2-z'
'1/2-x,  -y,1/2+z'
'  -x,  -y,  -z'
'1/2-x,1/2+y,  +z'
'  +x,1/2-y,1/2+z'
'1/2+x,  +y,1/2-z'

loop_
_atom_site_label
_atom_site_fract_x
_atom_site_fract_y
_atom_site_fract_z
_atom_site_U_iso_or_equiv
_atom_site_adp_type
_atom_site_calc_flag
_atom_site_calc_attached_atom
_atom_site_refinement_flags
_atom_site_occupancy
O1 0.43507(5) 0.58472(6) 0.48595(11) 0.0470(10) Uani d ? . 1.000
O2 0.36278(5) 0.59787(6) 0.35542(10) 0.0420(10) Uani d ? . 1.000
O3 0.27573(6) 0.63936(7) 0.58510(11) 0.0470(10) Uani d ? . 1.000
O4 0.20608(6) 0.34675(6) 0.51257(12) 0.0550(10) Uani d ? . 1.000
O5 0.19209(6) 0.76473(6) 0.13399(12) 0.0540(10) Uani d ? . 1.000
N1 0.38255(6) 0.58995(8) 0.53435(13) 0.0420(10) Uani d ? . 1.000
C1 0.34457(8) 0.59949(9) 0.45817(16) 0.0370(10) Uani d ? . 1.000
C2 0.38079(9) 0.58496(10) 0.65829(17) 0.0460(10) Uani d ? . 1.000
C3 0.39859(12) 0.51844(12) 0.6972(2) 0.0570(10) Uani d ? . 1.000
C4 0.39464(13) 0.51511(15) 0.8258(2) 0.068(2) Uani d ? . 1.000
C5 0.42963(13) 0.56632(16) 0.8798(2) 0.077(2) Uani d ? . 1.000
C6 0.41336(14) 0.63290(15) 0.8395(2) 0.074(2) Uani d ? . 1.000
C7 0.41586(13) 0.63727(14) 0.7105(2) 0.0610(10) Uani d ? . 1.000
C8 0.28233(7) 0.60589(9) 0.48028(15) 0.0380(10) Uani d ? . 1.000
C9 0.42251(8) 0.49636(10) 0.33347(19) 0.0450(10) Uani d ? . 1.000
C10 0.40276(10) 0.47285(13) 0.2310(2) 0.0620(10) Uani d ? . 1.000
C11 0.39484(11) 0.40760(14) 0.2117(3) 0.078(2) Uani d ? . 1.000
C12 0.40714(11) 0.36412(15) 0.2945(3) 0.081(2) Uani d ? . 1.000
C13 0.42861(11) 0.38500(13) 0.3948(3) 0.072(2) Uani d ? . 1.000
C14 0.43610(9) 0.45032(11) 0.4138(2) 0.0540(10) Uani d ? . 1.000
C15 0.46392(8) 0.61749(10) 0.28625(17) 0.0480(10) Uani d ? . 1.000
C16 0.48860(10) 0.59833(13) 0.1863(2) 0.0630(10) Uani d ? . 1.000
C17 0.51942(13) 0.64048(16) 0.1198(3) 0.084(2) Uani d ? . 1.000
C18 0.52716(13) 0.70252(16) 0.1540(3) 0.092(2) Uani d ? . 1.000
C19 0.50430(14) 0.72245(14) 0.2539(3) 0.098(2) Uani d ? . 1.000
C20 0.47331(11) 0.68075(12) 0.3190(3) 0.078(2) Uani d ? . 1.000
C21 0.26087(7) 0.53642(9) 0.49016(15) 0.0380(10) Uani d ? . 1.000
C22 0.22888(9) 0.51754(10) 0.58098(18) 0.0470(10) Uani d ? . 1.000
C23 0.21003(10) 0.45452(10) 0.59107(19) 0.0500(10) Uani d ? . 1.000
C24 0.22316(8) 0.40955(9) 0.51017(17) 0.0430(10) Uani d ? . 1.000
C25 0.25597(9) 0.42776(10) 0.41950(19) 0.0510(10) Uani d ? . 1.000
C26 0.27445(9) 0.48996(10) 0.40964(19) 0.0470(10) Uani d ? . 1.000
C27 0.25587(8) 0.64562(9) 0.38566(15) 0.0380(10) Uani d ? . 1.000
C28 0.21429(8) 0.62326(10) 0.31629(18) 0.0470(10) Uani d ? . 1.000
C29 0.19115(9) 0.66164(10) 0.23249(19) 0.0510(10) Uani d ? . 1.000
C30 0.20999(8) 0.72353(9) 0.21760(17) 0.0420(10) Uani d ? . 1.000
C31 0.25089(9) 0.74747(10) 0.28844(18) 0.0470(10) Uani d ? . 1.000
C32 0.27338(9) 0.70921(9) 0.37074(18) 0.0450(10) Uani d ? . 1.000
C33 0.16474(12) 0.32983(14) 0.5937(2) 0.061(2) Uani d ? . 1.000
C34 0.15439(14) 0.73990(16) 0.0515(3) 0.070(2) Uani d ? . 1.000
B1 0.42515(10) 0.57198(11) 0.3613(2) 0.0440(10) Uani d ? . 1.000
H1 0.2488(11) 0.6672(12) 0.578(2) 0.071(8) Uiso d ? . 1.000
H2 0.3435 0.5915 0.6817 0.055 Uiso c ? . 1.000
H3 0.3749 0.4869 0.6646 0.068 Uiso c ? . 1.000
H4 0.4358 0.5107 0.6743 0.068 Uiso c ? . 1.000
H5 0.3571 0.5210 0.8479 0.082 Uiso c ? . 1.000
H6 0.4071 0.4740 0.8505 0.082 Uiso c ? . 1.000
H7 0.4251 0.5642 0.9596 0.092 Uiso c ? . 1.000
H8 0.4674 0.5588 0.8612 0.092 Uiso c ? . 1.000
H9 0.3766 0.6420 0.8638 0.089 Uiso c ? . 1.000
H10 0.4381 0.6636 0.8710 0.089 Uiso c ? . 1.000
H11 0.4532 0.6324 0.6864 0.073 Uiso c ? . 1.000
H12 0.4023 0.6781 0.6870 0.073 Uiso c ? . 1.000
H13 0.3944 0.5025 0.1722 0.074 Uiso c ? . 1.000
H14 0.3809 0.3932 0.1409 0.094 Uiso c ? . 1.000
H15 0.4008 0.3195 0.2824 0.097 Uiso c ? . 1.000
H16 0.4384 0.3548 0.4517 0.086 Uiso c ? . 1.000
H17 0.4510 0.4640 0.4841 0.065 Uiso c ? . 1.000
H18 0.4844 0.5550 0.1621 0.076 Uiso c ? . 1.000
H19 0.5351 0.6260 0.0506 0.101 Uiso c ? . 1.000
H20 0.5482 0.7315 0.1090 0.110 Uiso c ? . 1.000
H21 0.5098 0.7655 0.2787 0.118 Uiso c ? . 1.000
H22 0.4580 0.6957 0.3882 0.094 Uiso c ? . 1.000
H23 0.2196 0.5481 0.6377 0.056 Uiso c ? . 1.000
H24 0.1880 0.4425 0.6542 0.060 Uiso c ? . 1.000
H25 0.2658 0.3969 0.3636 0.061 Uiso c ? . 1.000
H26 0.2969 0.5016 0.3468 0.056 Uiso c ? . 1.000
H27 0.2011 0.5805 0.3260 0.056 Uiso c ? . 1.000
H28 0.1624 0.6452 0.1857 0.061 Uiso c ? . 1.000
H29 0.2634 0.7906 0.2798 0.056 Uiso c ? . 1.000
H30 0.3014 0.7262 0.4187 0.054 Uiso c ? . 1.000
H31 0.1782 0.3385 0.6677 0.073 Uiso c ? . 1.000
H32 0.1322 0.3544 0.5803 0.073 Uiso c ? . 1.000
H33 0.1563 0.2853 0.5871 0.073 Uiso c ? . 1.000
H34 0.1217 0.7252 0.0881 0.084 Uiso c ? . 1.000
H35 0.1452 0.7729 -0.0009 0.084 Uiso c ? . 1.000
H36 0.1713 0.7050 0.0125 0.084 Uiso c ? . 1.000

loop_
_atom_site_aniso_label
_atom_site_aniso_U_11
_atom_site_aniso_U_22
_atom_site_aniso_U_33
_atom_site_aniso_U_12
_atom_site_aniso_U_13
_atom_site_aniso_U_23
O1 0.0374(7) 0.0574(9) 0.0456(8) 0.0033(6) -0.0016(6) -0.0029(7)
O2 0.0435(8) 0.0450(8) 0.0372(8) 0.0057(6) -0.0001(6) -0.0025(6)
O3 0.0546(9) 0.0472(8) 0.0392(8) 0.0141(7) -0.0042(7) -0.0107(6)
O4 0.0703(10) 0.0392(8) 0.0561(9) -0.0036(7) 0.0102(8) 0.0008(7)
O5 0.0598(9) 0.0470(8) 0.0550(9) -0.0029(7) -0.0171(8) 0.0111(7)
N1 0.0394(10) 0.0480(10) 0.0398(10) 0.0038(7) -0.0018(8) -0.0013(8)
C1 0.0438(11) 0.0306(10) 0.0374(11) 0.0029(8) -0.0033(9) -0.0027(8)
C2 0.0430(12) 0.0573(13) 0.0378(12) 0.0018(10) -0.0035(10) 0.0022(10)
C3 0.0648(17) 0.0559(15) 0.0507(14) 0.0056(13) -0.0042(12) 0.0049(11)
C4 0.0722(19) 0.077(2) 0.0554(16) 0.0092(15) -0.0006(14) 0.0150(14)
C5 0.073(2) 0.114(3) 0.0438(16) 0.0030(17) -0.0077(14) 0.0081(14)
C6 0.083(2) 0.093(2) 0.0478(15) -0.0183(17) 0.0009(14) -0.0148(15)
C7 0.0742(19) 0.0641(17) 0.0458(15) -0.0082(14) -0.0010(13) -0.0066(12)
C8 0.0416(11) 0.0389(11) 0.0339(10) 0.0056(8) -0.0011(9) -0.0052(8)
C9 0.0364(11) 0.0471(12) 0.0510(13) 0.0055(9) 0.0016(10) -0.0038(10)
C10 0.0583(15) 0.0576(15) 0.0691(17) 0.0099(12) -0.0043(13) -0.0117(15)
C11 0.0659(17) 0.071(2) 0.097(2) 0.0070(14) -0.0123(16) -0.0325(18)
C12 0.0615(17) 0.0506(16) 0.132(3) 0.0029(13) 0.0008(18) -0.0219(19)
C13 0.0638(16) 0.0500(16) 0.102(2) 0.0069(13) 0.0041(16) 0.0069(16)
C14 0.0488(13) 0.0480(14) 0.0653(16) 0.0038(10) 0.0044(12) 0.0006(12)
C15 0.0427(12) 0.0453(12) 0.0555(13) 0.0058(9) 0.0008(10) 0.0010(10)
C16 0.0712(16) 0.0554(15) 0.0633(16) -0.0017(13) 0.0170(13) -0.0009(13)
C17 0.093(2) 0.082(2) 0.078(2) -0.0038(17) 0.0338(17) 0.0077(16)
C18 0.086(2) 0.073(2) 0.118(3) -0.0017(17) 0.035(2) 0.027(2)
C19 0.095(2) 0.0548(17) 0.143(3) -0.0118(16) 0.049(2) -0.002(2)
C20 0.0770(18) 0.0540(15) 0.102(2) -0.0108(12) 0.0340(17) -0.0109(15)
C21 0.0396(11) 0.0377(11) 0.0352(11) 0.0065(8) -0.0021(9) -0.0007(8)
C22 0.0595(13) 0.0439(12) 0.0389(11) 0.0060(10) 0.0092(11) -0.0052(10)
C23 0.0647(14) 0.0447(13) 0.0392(12) 0.0024(10) 0.0118(11) 0.0047(11)
C24 0.0493(12) 0.0380(11) 0.0431(11) 0.0038(9) -0.0019(10) 0.0033(9)
C25 0.0604(14) 0.0426(13) 0.0487(13) 0.0006(10) 0.0107(11) -0.0108(10)
C26 0.0533(13) 0.0463(13) 0.0422(12) -0.0015(10) 0.0116(11) -0.0039(10)
C27 0.0385(11) 0.0350(11) 0.0393(11) 0.0036(8) 0.0006(9) -0.0034(8)
C28 0.0481(13) 0.0367(12) 0.0558(13) -0.0082(10) -0.0087(11) 0.0057(10)
C29 0.0467(13) 0.0488(13) 0.0574(14) -0.0082(10) -0.0163(11) 0.0045(11)
C30 0.0449(12) 0.0386(11) 0.0428(11) 0.0037(9) -0.0025(9) 0.0037(9)
C31 0.0585(13) 0.0325(11) 0.0500(13) -0.0030(11) -0.0079(11) -0.0009(10)
C32 0.0493(12) 0.0376(12) 0.0470(12) -0.0023(9) -0.0111(11) -0.0076(9)
C33 0.080(2) 0.0500(15) 0.0526(16) -0.0088(14) 0.0088(14) 0.0071(13)
C34 0.0689(19) 0.073(2) 0.0686(18) -0.0073(16) -0.0265(16) 0.0153(17)
B1 0.0404(13) 0.0467(14) 0.0444(14) 0.0067(10) -0.0009(11) -0.0029(11)

loop_
_atom_type_symbol
_atom_type_scat_dispersion_real
_atom_type_scat_dispersion_imag
_atom_type_scat_source
C 0.017 0.009
;International Tables for Crystallography
(1974, Vol. IV)
;
H 0.0 0.0
;International Tables for Crystallography
(1974, Vol. IV)
;
B 0.008 0.004
;International Tables for Crystallography
(1974, Vol. IV)
;
N 0.029 0.018
;International Tables for Crystallography
(1974, Vol. IV)
;
O 0.047 0.032
;International Tables for Crystallography
(1974, Vol. IV)
;

loop_
_geom_angle_atom_site_label_1
_geom_angle_atom_site_label_2
_geom_angle_atom_site_label_3
_geom_angle
_geom_angle_publ_flag
N1 O1 B1 105.60(10) yes
C1 O2 B1 106.70(10) yes
C8 O3 H1 109(2) no
C24 O4 C33 117.3(2) yes
C30 O5 C34 117.7(2) yes
O1 N1 C1 111.60(10) yes
O1 N1 C2 115.50(10) yes
C1 N1 C2 133.0(2) yes
O2 C1 N1 114.1(2) yes
O2 C1 C8 119.8(2) yes
N1 C1 C8 125.9(2) yes
N1 C2 C3 111.0(2) yes
N1 C2 C7 109.9(2) yes
C3 C2 C7 111.9(2) yes
C2 C3 C4 109.0(2) yes
C3 C4 C5 110.9(2) yes
C4 C5 C6 111.6(3) yes
C5 C6 C7 111.0(2) yes
C2 C7 C6 110.1(2) yes
O3 C8 C1 107.40(10) yes
O3 C8 C21 110.70(10) yes
O3 C8 C27 109.00(10) yes
C1 C8 C21 105.20(10) yes
C1 C8 C27 109.30(10) yes
C21 C8 C27 114.90(10) yes
C10 C9 C14 115.8(2) yes
C10 C9 B1 122.4(2) yes
C14 C9 B1 121.6(2) yes
C9 C10 C11 122.2(3) yes
C10 C11 C12 119.9(3) yes
C11 C12 C13 119.7(3) yes
C12 C13 C14 120.1(3) yes
C9 C14 C13 122.2(3) yes
C16 C15 C20 116.2(2) yes
C16 C15 B1 123.8(2) yes
C20 C15 B1 120.0(2) yes
C15 C16 C17 122.1(2) yes
C16 C17 C18 120.0(3) yes
C17 C18 C19 119.1(3) yes
C18 C19 C20 120.7(3) yes
C15 C20 C19 121.8(3) yes
C8 C21 C22 121.0(2) yes
C8 C21 C26 121.2(2) yes
C22 C21 C26 117.8(2) yes
C21 C22 C23 121.1(2) yes
C22 C23 C24 120.3(2) yes
O4 C24 C23 124.4(2) yes
O4 C24 C25 116.6(2) yes
C23 C24 C25 119.0(2) yes
C24 C25 C26 120.6(2) yes
C21 C26 C25 121.2(2) yes
C8 C27 C28 123.9(2) yes
C8 C27 C32 118.4(2) yes
C28 C27 C32 117.6(2) yes
C27 C28 C29 121.6(2) yes
C28 C29 C30 119.7(2) yes
O5 C30 C29 124.7(2) yes
O5 C30 C31 115.7(2) yes
C29 C30 C31 119.6(2) yes
C30 C31 C32 120.2(2) yes
C27 C32 C31 121.2(2) yes
O1 B1 O2 97.60(10) yes
O1 B1 C9 112.1(2) yes
O1 B1 C15 110.1(2) yes
O2 B1 C9 106.4(2) yes
O2 B1 C15 109.1(2) yes
C9 B1 C15 119.2(2) yes

loop_
_geom_bond_atom_site_label_1
_geom_bond_atom_site_label_2
_geom_bond_site_symmetry_1
_geom_bond_site_symmetry_2
_geom_bond_distance
_geom_bond_publ_flag
O1 N1 . . 1.393(2) yes
O1 B1 . . 1.515(3) yes
O2 C1 . . 1.292(2) yes
O2 B1 . . 1.598(3) yes
O3 C8 . . 1.429(2) yes
O3 H1 . . 0.87(3) no
O4 C24 . . 1.368(2) yes
O4 C33 . . 1.427(3) yes
O5 C30 . . 1.376(2) yes
O5 C34 . . 1.429(3) yes
N1 C1 . . 1.299(2) yes
N1 C2 . . 1.469(2) yes
C1 C8 . . 1.529(3) yes
C2 C3 . . 1.518(3) yes
C2 C7 . . 1.508(4) yes
C3 C4 . . 1.525(4) yes
C4 C5 . . 1.500(4) yes
C5 C6 . . 1.514(4) yes
C6 C7 . . 1.528(4) yes
C8 C21 . . 1.537(3) yes
C8 C27 . . 1.529(3) yes
C9 C10 . . 1.390(4) yes
C9 C14 . . 1.386(3) yes
C9 B1 . . 1.605(3) yes
C10 C11 . . 1.387(4) yes
C11 C12 . . 1.364(5) yes
C12 C13 . . 1.364(5) yes
C13 C14 . . 1.386(4) yes
C15 C16 . . 1.382(3) yes
C15 C20 . . 1.388(3) yes
C15 B1 . . 1.598(3) yes
C16 C17 . . 1.391(4) yes
C17 C18 . . 1.363(5) yes
C18 C19 . . 1.367(5) yes
C19 C20 . . 1.378(4) yes
C21 C22 . . 1.379(3) yes
C21 C26 . . 1.394(3) yes
C22 C23 . . 1.390(3) yes
C23 C24 . . 1.373(3) yes
C24 C25 . . 1.385(3) yes
C25 C26 . . 1.371(3) yes
C27 C28 . . 1.376(3) yes
C27 C32 . . 1.397(3) yes
C28 C29 . . 1.388(3) yes
C29 C30 . . 1.374(3) yes
C30 C31 . . 1.386(3) yes
C31 C32 . . 1.368(3) yes

loop_
_geom_contact_atom_site_label_1
_geom_contact_atom_site_label_2
_geom_contact_distance
_geom_contact_site_symmetry_2
_geom_contact_publ_flag
O1 C14 3.403(3) 5_666 no
O2 C33 3.502(3) 4_564 no
O3 O5 2.892(2) 7_565 no
O3 C31 3.414(2) 7_565 no
O4 C32 3.348(2) 6_545 no
O4 C30 3.478(2) 4_565 no
O4 C31 3.513(2) 6_545 no
O4 C6 3.557(4) 4_564 no
O4 C29 3.595(3) 4_565 no
C10 C23 3.522(4) 4_564 no
C30 C33 3.534(4) 4_564 no
C31 C33 3.466(4) 4_564 no

loop_
_geom_torsion_atom_site_label_1
_geom_torsion_atom_site_label_2
_geom_torsion_atom_site_label_3
_geom_torsion_atom_site_label_4
_geom_torsion
_geom_torsion_publ_flag
O1 N1 C1 O2 4.2(2) no
O1 N1 C1 C8 178.5(2) no
O1 N1 C2 C3 -64.9(2) no
O1 N1 C2 C7 59.4(2) no
O1 B1 O2 C1 -18.1(2) no
O1 B1 C9 C10 166.5(2) no
O1 B1 C9 C14 -8.7(3) no
O1 B1 C15 C16 142.9(2) no
O1 B1 C15 C20 -38.7(3) no
O2 C1 N1 C2 -177.0(2) no
O2 C1 C8 O3 -149.9(2) no
O2 C1 C8 C21 92.1(2) no
O2 C1 C8 C27 -31.8(2) no
O2 B1 O1 N1 19.7(2) no
O2 B1 C9 C10 60.9(2) no
O2 B1 C9 C14 -114.3(2) no
O2 B1 C15 C16 -111.1(2) no
O2 B1 C15 C20 67.3(3) no
O3 C8 C1 N1 36.2(2) no
O3 C8 C21 C22 13.4(2) no
O3 C8 C21 C26 -164.6(2) no
O3 C8 C27 C28 -122.2(2) no
O3 C8 C27 C32 55.5(2) no
O4 C24 C23 C22 -179.4(2) no
O4 C24 C25 C26 179.3(2) no
O5 C30 C29 C28 176.7(2) no
O5 C30 C31 C32 -176.8(2) no
N1 O1 B1 C9 -91.5(2) no
N1 O1 B1 C15 133.3(2) no
N1 C1 O2 B1 9.8(2) no
N1 C1 C8 C21 -81.8(2) no
N1 C1 C8 C27 154.3(2) no
N1 C2 C3 C4 -178.5(2) no
N1 C2 C7 C6 179.1(2) no
C1 O2 B1 C9 97.7(2) no
C1 O2 B1 C15 -132.5(2) no
C1 N1 O1 B1 -16.9(2) no
C1 N1 C2 C3 116.4(2) no
C1 N1 C2 C7 -119.3(2) no
C1 C8 C21 C22 129.2(2) no
C1 C8 C21 C26 -48.8(2) no
C1 C8 C27 C28 120.6(2) no
C1 C8 C27 C32 -61.7(2) no
C2 N1 O1 B1 164.2(2) no
C2 N1 C1 C8 -2.8(3) no
C2 C3 C4 C5 -57.6(3) no
C2 C7 C6 C5 54.7(3) no
C3 C2 C7 C6 -57.1(3) no
C3 C4 C5 C6 57.2(3) no
C4 C3 C2 C7 58.2(3) no
C4 C5 C6 C7 -55.5(3) no
C8 C1 O2 B1 -164.8(2) no
C8 C21 C22 C23 -179.1(2) no
C8 C21 C26 C25 179.0(2) no
C8 C27 C28 C29 179.1(2) no
C8 C27 C32 C31 -179.3(2) no
C9 C10 C11 C12 -0.7(4) no
C9 C14 C13 C12 -0.1(4) no
C9 B1 C15 C16 11.3(3) no
C9 B1 C15 C20 -170.3(2) no
C10 C9 C14 C13 -2.3(3) no
C10 C9 B1 C15 -62.8(3) no
C10 C11 C12 C13 -1.8(4) no
C11 C10 C9 C14 2.7(3) no
C11 C10 C9 B1 -172.8(2) no
C11 C12 C13 C14 2.2(4) no
C13 C14 C9 B1 173.2(2) no
C14 C9 B1 C15 122.0(2) no
C15 C16 C17 C18 1.5(4) no
C15 C20 C19 C18 -0.2(5) no
C16 C15 C20 C19 1.6(4) no
C16 C17 C18 C19 0.0(5) no
C17 C16 C15 C20 -2.3(4) no
C17 C16 C15 B1 176.1(2) no
C17 C18 C19 C20 -0.7(5) no
C19 C20 C15 B1 -176.9(3) no
C21 C8 C27 C28 2.7(3) no
C21 C8 C27 C32 -179.7(2) no
C21 C22 C23 C24 0.1(3) no
C21 C26 C25 C24 0.0(3) no
C22 C21 C8 C27 -110.5(2) no
C22 C21 C26 C25 0.9(3) no
C22 C23 C24 C25 0.8(3) no
C23 C22 C21 C26 -1.0(3) no
C23 C24 O4 C33 10.8(3) no
C23 C24 C25 C26 -0.9(3) no
C25 C24 O4 C33 -169.4(2) no
C26 C21 C8 C27 71.5(2) no
C27 C28 C29 C30 0.1(3) no
C27 C32 C31 C30 -0.1(3) no
C28 C27 C32 C31 -1.4(3) no
C28 C29 C30 C31 -1.7(3) no
C29 C28 C27 C32 1.4(3) no
C29 C30 O5 C34 -5.0(3) no
C29 C30 C31 C32 1.7(3) no
C31 C30 O5 C34 173.4(2) no

loop_
_cod_related_entry_id
_cod_related_entry_database
_cod_related_entry_code
1 ChemSpider 21132174
